data_1566108
loop_
_publ_author_name
'Tella, Adedibu C.'
'Obaleye, Joshua A.'
'Olawale, Margaret D.'
'Vianney Ngororabanga, Jean Marie'
'Ogunlaja, Adeniyi S.'
'Bourne, Susan A.'

_publ_section_title
;
 Synthesis, crystal structure, and density functional theory study of a
 zinc(II) complex containing terpyridine and pyridine-2,6-dicarboxylic
 acid ligands: Analysis of the interactions with amoxicillin
;
_journal_issue 1
_journal_name_full 'Comptes Rendus Chimie'
_journal_page_first 3
_journal_page_last 12
_journal_paper_doi 10.1016/j.crci.2018.11.007
_journal_volume 22
_journal_year 2019
_chemical_formula_sum 'C22 H22 N4 O8 Zn'
_chemical_formula_weight 535.80
_space_group_crystal_system triclinic
_space_group_IT_number 2
_space_group_name_Hall '-P 1'
_space_group_name_H-M_alt 'P -1'
_atom_sites_solution_hydrogens geom
_audit_creation_method SHELXL-2017/1
_cell_angle_alpha 85.465(7)
_cell_angle_beta 84.808(6)
_cell_angle_gamma 82.950(7)
_cell_formula_units_Z 4
_cell_length_a 8.431(3)
_cell_length_b 12.696(4)
_cell_length_c 21.701(7)
_cell_measurement_reflns_used 159
_cell_measurement_temperature 173(2)
_cell_measurement_theta_max 59.46
_cell_measurement_theta_min 9.04
_cell_volume 2290.4(13)
_computing_structure_refinement 'SHELXL-2017/1 (Sheldrick, 2017)'
_diffrn_ambient_temperature 173(2)
_diffrn_measured_fraction_theta_full 1.000
_diffrn_measured_fraction_theta_max 0.992
_diffrn_measurement_device_type 'Bruker APEXII duo'
_diffrn_radiation_type MoK\a
_diffrn_radiation_wavelength 0.71073
_diffrn_reflns_av_R_equivalents 0.0956
_diffrn_reflns_av_unetI/netI 0.0986
_diffrn_reflns_Laue_measured_fraction_full 1.000
_diffrn_reflns_Laue_measured_fraction_max 0.992
_diffrn_reflns_limit_h_max 10
_diffrn_reflns_limit_h_min -10
_diffrn_reflns_limit_k_max 16
_diffrn_reflns_limit_k_min -16
_diffrn_reflns_limit_l_max 27
_diffrn_reflns_limit_l_min -27
_diffrn_reflns_number 38360
_diffrn_reflns_point_group_measured_fraction_full 1.000
_diffrn_reflns_point_group_measured_fraction_max 0.992
_diffrn_reflns_theta_full 25.242
_diffrn_reflns_theta_max 26.941
_diffrn_reflns_theta_min 1.620
_exptl_absorpt_coefficient_mu 1.129
_exptl_crystal_colour colourless
_exptl_crystal_density_diffrn 1.554
_exptl_crystal_description needle
_exptl_crystal_F_000 1104
_exptl_crystal_size_max 0.140
_exptl_crystal_size_mid 0.090
_exptl_crystal_size_min 0.070
_refine_diff_density_max 0.640
_refine_diff_density_min -0.466
_refine_diff_density_rms 0.099
_refine_ls_extinction_coef .
_refine_ls_extinction_method none
_refine_ls_goodness_of_fit_ref 1.034
_refine_ls_hydrogen_treatment constr
_refine_ls_matrix_type full
_refine_ls_number_parameters 631
_refine_ls_number_reflns 9878
_refine_ls_number_restraints 0
_refine_ls_restrained_S_all 1.034
_refine_ls_R_factor_all 0.1011
_refine_ls_R_factor_gt 0.0554
_refine_ls_shift/su_max 0.000
_refine_ls_shift/su_mean 0.000
_refine_ls_structure_factor_coef Fsqd
_refine_ls_weighting_details 'w=1/[\s^2^(Fo^2^)+(0.0604P)^2^+0.3823P] where P=(Fo^2^+2Fc^2^)/3'
_refine_ls_weighting_scheme calc
_refine_ls_wR_factor_gt 0.1292
_refine_ls_wR_factor_ref 0.1527
_reflns_Friedel_coverage 0.000
_reflns_Friedel_fraction_full .
_reflns_Friedel_fraction_max .
_reflns_number_gt 6125
_reflns_number_total 9878
_reflns_threshold_expression 'I > 2\s(I)'
_cod_data_source_file CRC-2019-22-3.cif
_cod_data_source_block eu207
_cod_original_cell_volume 2290.6(13)
_cod_database_code 1566108
_shelx_shelxl_version_number 2017/1
_shelx_space_group_comment
;
The symmetry employed for this shelxl refinement is uniquely defined
by the following loop, which should always be used as a source of
symmetry information in preference to the above space-group names.
They are only intended as comments.
;
_shelx_estimated_absorpt_t_min 0.858
_shelx_estimated_absorpt_t_max 0.925

loop_
_space_group_symop_operation_xyz
'x, y, z'
'-x, -y, -z'

loop_
_atom_site_label
_atom_site_type_symbol
_atom_site_fract_x
_atom_site_fract_y
_atom_site_fract_z
_atom_site_U_iso_or_equiv
_atom_site_adp_type
_atom_site_occupancy
_atom_site_site_symmetry_order
_atom_site_calc_flag
_atom_site_refinement_flags_posn
_atom_site_refinement_flags_adp
_atom_site_refinement_flags_occupancy
_atom_site_disorder_assembly
_atom_site_disorder_group
Zn1A Zn 0.30369(6) 0.19543(4) 0.12173(2) 0.02148(14) Uani 1 1 d . . . . .
N1A N 0.0885(4) 0.1383(3) 0.16426(15) 0.0222(8) Uani 1 1 d . . . . .
C2A C -0.0373(5) 0.1992(4) 0.18943(19) 0.0281(10) Uani 1 1 d . . . . .
H2A H -0.030209 0.272879 0.191733 0.034 Uiso 1 1 calc R U . . .
C3A C -0.1780(5) 0.1585(4) 0.21235(19) 0.0309(11) Uani 1 1 d . . . . .
H3A H -0.265818 0.203430 0.230157 0.037 Uiso 1 1 calc R U . . .
C4A C -0.1879(5) 0.0529(4) 0.2088(2) 0.0302(10) Uani 1 1 d . . . . .
H4A H -0.283595 0.023606 0.223832 0.036 Uiso 1 1 calc R U . . .
C5A C -0.0580(5) -0.0116(3) 0.18333(19) 0.0259(10) Uani 1 1 d . . . . .
H5A H -0.062644 -0.085476 0.180891 0.031 Uiso 1 1 calc R U . . .
C6A C 0.0789(5) 0.0342(3) 0.16147(17) 0.0208(9) Uani 1 1 d . . . . .
C7A C 0.2259(5) -0.0268(3) 0.13377(18) 0.0199(9) Uani 1 1 d . . . . .
C8A C 0.2475(5) -0.1360(3) 0.12678(19) 0.0275(10) Uani 1 1 d . . . . .
H8A H 0.163458 -0.178426 0.139438 0.033 Uiso 1 1 calc R U . . .
C9A C 0.3924(5) -0.1809(4) 0.1013(2) 0.0320(11) Uani 1 1 d . . . . .
H9A H 0.409319 -0.255351 0.096589 0.038 Uiso 1 1 calc R U . . .
C10A C 0.5141(5) -0.1189(3) 0.08226(19) 0.0290(10) Uani 1 1 d . . . . .
H10A H 0.614781 -0.149667 0.064670 0.035 Uiso 1 1 calc R U . . .
C11A C 0.4852(5) -0.0118(3) 0.08956(17) 0.0208(9) Uani 1 1 d . . . . .
N12A N 0.3450(4) 0.0322(3) 0.11546(14) 0.0200(7) Uani 1 1 d . . . . .
N13A N 0.5534(4) 0.1668(3) 0.08623(15) 0.0219(8) Uani 1 1 d . . . . .
C14A C 0.6040(5) 0.0661(3) 0.07184(18) 0.0224(9) Uani 1 1 d . . . . .
C15A C 0.7557(5) 0.0380(4) 0.0443(2) 0.0312(11) Uani 1 1 d . . . . .
H15A H 0.787977 -0.032800 0.033095 0.037 Uiso 1 1 calc R U . . .
C16A C 0.8596(6) 0.1146(4) 0.0333(2) 0.0369(12) Uani 1 1 d . . . . .
H16A H 0.965344 0.096993 0.015018 0.044 Uiso 1 1 calc R U . . .
C17A C 0.8084(5) 0.2168(4) 0.0490(2) 0.0341(11) Uani 1 1 d . . . . .
H17A H 0.878639 0.270387 0.042226 0.041 Uiso 1 1 calc R U . . .
C18A C 0.6552(5) 0.2401(4) 0.07446(19) 0.0281(10) Uani 1 1 d . . . . .
H18A H 0.619606 0.311169 0.084214 0.034 Uiso 1 1 calc R U . . .
O19A O 0.2184(3) 0.2146(2) 0.02486(12) 0.0238(6) Uani 1 1 d . . . . .
C20A C 0.2029(5) 0.3083(3) 0.0019(2) 0.0260(10) Uani 1 1 d . . . . .
O21A O 0.1790(4) 0.3390(3) -0.05275(14) 0.0437(9) Uani 1 1 d . . . . .
C22A C 0.2181(5) 0.3934(3) 0.04639(19) 0.0236(9) Uani 1 1 d . . . . .
C23A C 0.1862(6) 0.5019(4) 0.0328(2) 0.0314(11) Uani 1 1 d . . . . .
H23A H 0.154138 0.529834 -0.006621 0.038 Uiso 1 1 calc R U . . .
C24A C 0.2029(6) 0.5692(4) 0.0797(2) 0.0345(11) Uani 1 1 d . . . . .
H24A H 0.178872 0.643975 0.072318 0.041 Uiso 1 1 calc R U . . .
C25A C 0.2536(5) 0.5281(3) 0.13576(19) 0.0271(10) Uani 1 1 d . . . . .
H25A H 0.267463 0.573134 0.167294 0.033 Uiso 1 1 calc R U . . .
C26A C 0.2839(5) 0.4180(3) 0.14497(18) 0.0225(9) Uani 1 1 d . . . . .
N27A N 0.2627(4) 0.3548(3) 0.10171(14) 0.0188(7) Uani 1 1 d . . . . .
C28A C 0.3465(5) 0.3601(3) 0.20387(19) 0.0247(10) Uani 1 1 d . . . . .
O29A O 0.3766(4) 0.4135(2) 0.24544(13) 0.0324(7) Uani 1 1 d . . . . .
O30A O 0.3622(4) 0.2595(2) 0.20385(12) 0.0278(7) Uani 1 1 d . . . . .
Zn1B Zn 0.95527(6) 0.32214(4) 0.65961(2) 0.02190(14) Uani 1 1 d . . . . .
N1B N 0.7327(4) 0.2769(3) 0.70527(15) 0.0219(8) Uani 1 1 d . . . . .
C2B C 0.6078(5) 0.3440(4) 0.72610(19) 0.0285(10) Uani 1 1 d . . . . .
H2B H 0.618289 0.417909 0.724216 0.034 Uiso 1 1 calc R U . . .
C3B C 0.4637(5) 0.3095(4) 0.7503(2) 0.0320(11) Uani 1 1 d . . . . .
H3B H 0.376860 0.358485 0.765094 0.038 Uiso 1 1 calc R U . . .
C4B C 0.4498(5) 0.2026(4) 0.7524(2) 0.0312(11) Uani 1 1 d . . . . .
H4B H 0.352352 0.176953 0.768932 0.037 Uiso 1 1 calc R U . . .
C5B C 0.5768(5) 0.1319(4) 0.73055(19) 0.0287(10) Uani 1 1 d . . . . .
H5B H 0.567768 0.057924 0.731526 0.034 Uiso 1 1 calc R U . . .
C6B C 0.7178(5) 0.1721(3) 0.70717(18) 0.0202(9) Uani 1 1 d . . . . .
C7B C 0.8614(5) 0.1044(3) 0.68217(18) 0.0205(9) Uani 1 1 d . . . . .
C8B C 0.8720(5) -0.0039(3) 0.67701(19) 0.0288(10) Uani 1 1 d . . . . .
H8B H 0.783698 -0.042098 0.690500 0.035 Uiso 1 1 calc R U . . .
C9B C 1.0144(5) -0.0555(4) 0.65172(19) 0.0292(10) Uani 1 1 d . . . . .
H9B H 1.023897 -0.130069 0.647801 0.035 Uiso 1 1 calc R U . . .
C10B C 1.1428(5) -0.0001(3) 0.63212(19) 0.0270(10) Uani 1 1 d . . . . .
H10B H 1.240783 -0.035400 0.614960 0.032 Uiso 1 1 calc R U . . .
C11B C 1.1246(5) 0.1090(3) 0.63822(18) 0.0215(9) Uani 1 1 d . . . . .
N12B N 0.9862(4) 0.1579(3) 0.66297(14) 0.0222(8) Uani 1 1 d . . . . .
N13B N 1.1996(4) 0.2848(3) 0.62389(15) 0.0247(8) Uani 1 1 d . . . . .
C14B C 1.2465(5) 0.1809(3) 0.61687(18) 0.0231(9) Uani 1 1 d . . . . .
C15B C 1.3978(5) 0.1460(4) 0.59127(19) 0.0313(11) Uani 1 1 d . . . . .
H15B H 1.429336 0.072317 0.586844 0.038 Uiso 1 1 calc R U . . .
C16B C 1.5036(5) 0.2204(4) 0.5720(2) 0.0334(11) Uani 1 1 d . . . . .
H16B H 1.608685 0.198383 0.554518 0.040 Uiso 1 1 calc R U . . .
C17B C 1.4535(5) 0.3256(4) 0.5788(2) 0.0353(11) Uani 1 1 d . . . . .
H17B H 1.523044 0.377860 0.565386 0.042 Uiso 1 1 calc R U . . .
C18B C 1.3014(5) 0.3556(4) 0.6052(2) 0.0294(10) Uani 1 1 d . . . . .
H18B H 1.268098 0.428855 0.610293 0.035 Uiso 1 1 calc R U . . .
O19B O 0.8668(3) 0.3306(2) 0.56619(12) 0.0260(7) Uani 1 1 d . . . . .
C20B C 0.8267(5) 0.4232(4) 0.54195(19) 0.0252(10) Uani 1 1 d . . . . .
O21B O 0.7693(4) 0.4471(2) 0.49199(13) 0.0344(8) Uani 1 1 d . . . . .
C22B C 0.8528(5) 0.5133(3) 0.58145(18) 0.0222(9) Uani 1 1 d . . . . .
C23B C 0.8175(5) 0.6200(3) 0.5657(2) 0.0290(10) Uani 1 1 d . . . . .
H23B H 0.771747 0.643636 0.527913 0.035 Uiso 1 1 calc R U . . .
C24B C 0.8497(6) 0.6925(4) 0.6060(2) 0.0330(11) Uani 1 1 d . . . . .
H24B H 0.826034 0.766626 0.596010 0.040 Uiso 1 1 calc R U . . .
C25B C 0.9171(5) 0.6561(3) 0.6612(2) 0.0299(10) Uani 1 1 d . . . . .
H25B H 0.940622 0.704813 0.689269 0.036 Uiso 1 1 calc R U . . .
C26B C 0.9486(5) 0.5482(3) 0.67421(18) 0.0213(9) Uani 1 1 d . . . . .
N27B N 0.9152(4) 0.4793(3) 0.63511(15) 0.0203(7) Uani 1 1 d . . . . .
C28B C 1.0197(5) 0.4961(3) 0.73210(19) 0.0261(10) Uani 1 1 d . . . . .
O29B O 1.0716(4) 0.5546(2) 0.76740(13) 0.0356(8) Uani 1 1 d . . . . .
O30B O 1.0231(4) 0.3962(2) 0.73904(12) 0.0267(7) Uani 1 1 d . . . . .
O1G O 0.4738(4) 0.1096(2) 0.29335(14) 0.0335(8) Uani 1 1 d . . . . .
O2G O 1.2226(6) 0.5366(3) 0.87869(17) 0.0725(14) Uani 1 1 d . . . . .
O3G O 1.0881(4) 0.2561(2) 0.84160(13) 0.0343(8) Uani 1 1 d . . . . .
O4G O 0.4926(4) 0.1233(2) 0.42156(14) 0.0358(8) Uani 1 1 d . . . . .
O5G O 0.6865(4) 0.2891(3) 0.42371(14) 0.0415(9) Uani 1 1 d . . . . .
O6G O 0.2045(4) 0.0554(3) 0.47643(14) 0.0392(8) Uani 1 1 d . . . . .
O7G O 0.8921(4) 0.1578(2) 0.49691(15) 0.0377(8) Uani 1 1 d . . . . .
O8G O 0.6565(4) 0.3702(3) 0.30448(15) 0.0564(11) Uani 1 1 d . . . . .

loop_
_atom_site_aniso_label
_atom_site_aniso_U_11
_atom_site_aniso_U_22
_atom_site_aniso_U_33
_atom_site_aniso_U_23
_atom_site_aniso_U_13
_atom_site_aniso_U_12
Zn1A 0.0227(3) 0.0163(3) 0.0254(3) -0.0022(2) -0.0005(2) -0.0030(2)
N1A 0.023(2) 0.0223(19) 0.0209(18) -0.0039(15) 0.0011(14) -0.0034(15)
C2A 0.030(3) 0.027(2) 0.027(2) -0.0039(19) -0.0014(19) -0.004(2)
C3A 0.025(3) 0.035(3) 0.031(2) -0.007(2) 0.0060(19) -0.002(2)
C4A 0.024(2) 0.033(3) 0.035(3) -0.001(2) 0.0031(19) -0.012(2)
C5A 0.025(2) 0.023(2) 0.030(2) -0.0032(19) 0.0016(18) -0.0090(19)
C6A 0.026(2) 0.019(2) 0.018(2) -0.0020(17) -0.0024(17) -0.0049(18)
C7A 0.018(2) 0.021(2) 0.021(2) -0.0033(17) -0.0009(16) -0.0052(17)
C8A 0.031(3) 0.023(2) 0.030(2) -0.0054(19) 0.0028(19) -0.009(2)
C9A 0.037(3) 0.021(2) 0.039(3) -0.008(2) 0.000(2) -0.002(2)
C10A 0.032(3) 0.024(2) 0.030(2) -0.0077(19) 0.0013(19) -0.001(2)
C11A 0.022(2) 0.022(2) 0.018(2) -0.0005(17) -0.0020(16) -0.0036(18)
N12A 0.0210(19) 0.0190(18) 0.0208(17) -0.0017(14) -0.0035(14) -0.0033(15)
N13A 0.0185(19) 0.0211(19) 0.0270(19) -0.0022(15) -0.0019(14) -0.0047(15)
C14A 0.018(2) 0.027(2) 0.023(2) -0.0023(18) -0.0047(17) -0.0013(18)
C15A 0.021(2) 0.029(3) 0.043(3) -0.003(2) 0.000(2) -0.002(2)
C16A 0.025(3) 0.044(3) 0.041(3) -0.002(2) 0.006(2) -0.004(2)
C17A 0.029(3) 0.037(3) 0.038(3) 0.000(2) 0.001(2) -0.012(2)
C18A 0.025(2) 0.028(3) 0.031(2) 0.000(2) -0.0017(19) -0.007(2)
O19A 0.0281(17) 0.0194(16) 0.0244(15) -0.0041(12) -0.0021(12) -0.0036(13)
C20A 0.025(2) 0.024(2) 0.030(2) -0.009(2) -0.0033(19) -0.0021(19)
O21A 0.080(3) 0.0280(19) 0.0251(17) -0.0004(14) -0.0197(17) -0.0032(18)
C22A 0.024(2) 0.020(2) 0.028(2) 0.0000(18) -0.0050(18) -0.0063(18)
C23A 0.042(3) 0.024(2) 0.029(2) 0.001(2) -0.010(2) -0.004(2)
C24A 0.050(3) 0.017(2) 0.035(3) 0.002(2) -0.003(2) -0.002(2)
C25A 0.033(3) 0.021(2) 0.028(2) -0.0072(19) -0.0031(19) -0.003(2)
C26A 0.024(2) 0.022(2) 0.023(2) -0.0066(18) -0.0010(17) -0.0052(18)
N27A 0.0217(19) 0.0157(18) 0.0199(17) -0.0014(14) -0.0022(14) -0.0053(14)
C28A 0.021(2) 0.027(3) 0.025(2) -0.0015(19) 0.0015(18) -0.0023(19)
O29A 0.045(2) 0.0281(18) 0.0267(16) -0.0068(14) -0.0104(14) -0.0043(15)
O30A 0.0393(19) 0.0211(16) 0.0247(16) -0.0033(13) -0.0087(13) -0.0043(14)
Zn1B 0.0238(3) 0.0177(3) 0.0247(3) -0.0006(2) -0.0021(2) -0.0048(2)
N1B 0.0229(19) 0.0217(19) 0.0220(18) -0.0015(15) -0.0027(14) -0.0052(15)
C2B 0.028(3) 0.024(2) 0.034(2) -0.004(2) -0.0031(19) -0.003(2)
C3B 0.022(2) 0.035(3) 0.037(3) -0.008(2) 0.0050(19) 0.001(2)
C4B 0.028(3) 0.032(3) 0.034(3) -0.005(2) 0.002(2) -0.010(2)
C5B 0.030(3) 0.026(2) 0.031(2) -0.001(2) 0.0002(19) -0.010(2)
C6B 0.021(2) 0.019(2) 0.022(2) -0.0030(17) -0.0053(16) -0.0051(17)
C7B 0.021(2) 0.020(2) 0.022(2) -0.0009(17) -0.0066(17) -0.0076(18)
C8B 0.031(3) 0.026(2) 0.031(2) -0.002(2) -0.0006(19) -0.011(2)
C9B 0.035(3) 0.022(2) 0.031(2) -0.0017(19) -0.004(2) -0.005(2)
C10B 0.030(3) 0.025(2) 0.025(2) -0.0017(19) -0.0009(18) -0.001(2)
C11B 0.020(2) 0.024(2) 0.020(2) -0.0007(17) -0.0030(16) -0.0030(18)
N12B 0.026(2) 0.0226(19) 0.0189(18) -0.0004(15) -0.0024(14) -0.0053(16)
N13B 0.023(2) 0.025(2) 0.0269(19) -0.0010(16) -0.0029(15) -0.0053(16)
C14B 0.016(2) 0.031(2) 0.022(2) 0.0010(18) -0.0038(17) -0.0015(18)
C15B 0.030(3) 0.036(3) 0.029(2) -0.011(2) -0.0001(19) -0.002(2)
C16B 0.021(2) 0.045(3) 0.034(3) -0.004(2) 0.0051(19) -0.004(2)
C17B 0.027(3) 0.041(3) 0.040(3) 0.004(2) -0.003(2) -0.015(2)
C18B 0.025(3) 0.028(3) 0.036(3) 0.005(2) -0.0039(19) -0.011(2)
O19B 0.0319(18) 0.0222(16) 0.0243(15) -0.0012(13) -0.0049(13) -0.0030(13)
C20B 0.025(2) 0.027(2) 0.026(2) -0.0024(19) -0.0040(18) -0.0078(19)
O21B 0.046(2) 0.0328(19) 0.0263(17) 0.0004(14) -0.0154(15) -0.0063(16)
C22B 0.021(2) 0.023(2) 0.024(2) -0.0011(18) -0.0014(17) -0.0053(18)
C23B 0.031(3) 0.025(2) 0.030(2) 0.007(2) -0.0065(19) -0.004(2)
C24B 0.037(3) 0.023(2) 0.039(3) 0.004(2) -0.005(2) -0.004(2)
C25B 0.035(3) 0.022(2) 0.035(3) -0.003(2) -0.003(2) -0.009(2)
C26B 0.020(2) 0.023(2) 0.021(2) 0.0003(18) 0.0015(16) -0.0067(18)
N27B 0.0185(18) 0.0210(19) 0.0218(18) 0.0031(15) -0.0002(14) -0.0076(15)
C28B 0.031(3) 0.027(2) 0.023(2) -0.0036(19) 0.0014(18) -0.012(2)
O29B 0.051(2) 0.0320(19) 0.0279(17) -0.0047(14) -0.0117(15) -0.0145(16)
O30B 0.0373(18) 0.0181(16) 0.0265(16) 0.0018(13) -0.0072(13) -0.0087(13)
O1G 0.039(2) 0.0246(17) 0.0372(18) -0.0002(14) -0.0023(14) -0.0083(15)
O2G 0.132(4) 0.046(2) 0.049(2) 0.0062(19) -0.034(2) -0.037(3)
O3G 0.046(2) 0.0252(18) 0.0340(18) -0.0009(14) -0.0068(15) -0.0127(15)
O4G 0.0337(19) 0.0346(19) 0.0372(18) -0.0048(15) 0.0027(14) 0.0004(15)
O5G 0.051(2) 0.039(2) 0.0385(19) 0.0031(16) -0.0133(16) -0.0164(17)
O6G 0.040(2) 0.036(2) 0.0426(19) -0.0010(16) 0.0012(15) -0.0104(16)
O7G 0.0348(19) 0.0294(18) 0.049(2) -0.0085(16) 0.0035(15) -0.0062(15)
O8G 0.049(2) 0.084(3) 0.038(2) 0.009(2) -0.0141(17) -0.017(2)

loop_
_atom_type_symbol
_atom_type_description
_atom_type_scat_dispersion_real
_atom_type_scat_dispersion_imag
_atom_type_scat_source
C C 0.0033 0.0016 'International Tables Vol C Tables 4.2.6.8 and 6.1.1.4'
H H 0.0000 0.0000 'International Tables Vol C Tables 4.2.6.8 and 6.1.1.4'
N N 0.0061 0.0033 'International Tables Vol C Tables 4.2.6.8 and 6.1.1.4'
O O 0.0106 0.0060 'International Tables Vol C Tables 4.2.6.8 and 6.1.1.4'
Zn Zn 0.2839 1.4301 'International Tables Vol C Tables 4.2.6.8 and 6.1.1.4'

loop_
_geom_angle_atom_site_label_1
_geom_angle_atom_site_label_2
_geom_angle_atom_site_label_3
_geom_angle
_geom_angle_site_symmetry_1
_geom_angle_site_symmetry_3
N27A Zn1A N12A 163.90(13) . .
N27A Zn1A O30A 77.04(12) . .
N12A Zn1A O30A 118.29(12) . .
N27A Zn1A N1A 109.46(13) . .
N12A Zn1A N1A 75.83(13) . .
O30A Zn1A N1A 94.51(12) . .
N27A Zn1A N13A 99.91(13) . .
N12A Zn1A N13A 75.60(13) . .
O30A Zn1A N13A 92.94(12) . .
N1A Zn1A N13A 150.61(13) . .
N27A Zn1A O19A 74.71(11) . .
N12A Zn1A O19A 89.89(11) . .
O30A Zn1A O19A 151.75(11) . .
N1A Zn1A O19A 94.48(11) . .
N13A Zn1A O19A 92.24(11) . .
C2A N1A C6A 118.9(4) . .
C2A N1A Zn1A 124.9(3) . .
C6A N1A Zn1A 116.1(3) . .
N1A C2A C3A 122.2(4) . .
C4A C3A C2A 118.8(4) . .
C3A C4A C5A 119.8(4) . .
C6A C5A C4A 118.4(4) . .
N1A C6A C5A 122.0(4) . .
N1A C6A C7A 114.7(3) . .
C5A C6A C7A 123.4(4) . .
N12A C7A C8A 120.1(4) . .
N12A C7A C6A 114.1(4) . .
C8A C7A C6A 125.8(4) . .
C9A C8A C7A 118.7(4) . .
C8A C9A C10A 120.6(4) . .
C11A C10A C9A 118.1(4) . .
N12A C11A C10A 121.6(4) . .
N12A C11A C14A 113.6(4) . .
C10A C11A C14A 124.8(4) . .
C7A N12A C11A 121.0(4) . .
C7A N12A Zn1A 118.9(3) . .
C11A N12A Zn1A 120.0(3) . .
C18A N13A C14A 118.5(4) . .
C18A N13A Zn1A 126.1(3) . .
C14A N13A Zn1A 115.3(3) . .
N13A C14A C15A 121.8(4) . .
N13A C14A C11A 114.9(3) . .
C15A C14A C11A 123.3(4) . .
C14A C15A C16A 118.7(4) . .
C17A C16A C15A 119.3(4) . .
C18A C17A C16A 119.0(4) . .
N13A C18A C17A 122.6(4) . .
C20A O19A Zn1A 114.4(3) . .
O21A C20A O19A 127.3(4) . .
O21A C20A C22A 117.3(4) . .
O19A C20A C22A 115.4(4) . .
N27A C22A C23A 121.0(4) . .
N27A C22A C20A 114.1(4) . .
C23A C22A C20A 124.9(4) . .
C22A C23A C24A 117.5(4) . .
C25A C24A C23A 120.7(4) . .
C24A C25A C26A 117.7(4) . .
N27A C26A C25A 121.5(4) . .
N27A C26A C28A 114.3(4) . .
C25A C26A C28A 124.1(4) . .
C26A N27A C22A 121.5(3) . .
C26A N27A Zn1A 117.9(3) . .
C22A N27A Zn1A 120.6(3) . .
O29A C28A O30A 127.1(4) . .
O29A C28A C26A 118.5(4) . .
O30A C28A C26A 114.4(4) . .
C28A O30A Zn1A 116.2(3) . .
N27B Zn1B N12B 166.31(13) . .
N27B Zn1B N13B 101.77(13) . .
N12B Zn1B N13B 76.33(13) . .
N27B Zn1B N1B 106.42(13) . .
N12B Zn1B N1B 75.91(13) . .
N13B Zn1B N1B 151.77(14) . .
N27B Zn1B O30B 76.60(12) . .
N12B Zn1B O30B 116.90(12) . .
N13B Zn1B O30B 92.95(12) . .
N1B Zn1B O30B 94.97(12) . .
N27B Zn1B O19B 75.34(12) . .
N12B Zn1B O19B 91.13(12) . .
N13B Zn1B O19B 92.44(12) . .
N1B Zn1B O19B 93.17(12) . .
O30B Zn1B O19B 151.93(11) . .
C2B N1B C6B 119.1(4) . .
C2B N1B Zn1B 125.7(3) . .
C6B N1B Zn1B 115.0(3) . .
N1B C2B C3B 122.3(4) . .
C4B C3B C2B 118.2(4) . .
C3B C4B C5B 120.4(4) . .
C4B C5B C6B 118.2(4) . .
N1B C6B C5B 121.7(4) . .
N1B C6B C7B 115.1(3) . .
C5B C6B C7B 123.2(4) . .
N12B C7B C8B 120.5(4) . .
N12B C7B C6B 114.0(3) . .
C8B C7B C6B 125.4(4) . .
C7B C8B C9B 118.4(4) . .
C10B C9B C8B 120.8(4) . .
C9B C10B C11B 118.1(4) . .
N12B C11B C10B 120.4(4) . .
N12B C11B C14B 114.4(4) . .
C10B C11B C14B 125.1(4) . .
C7B N12B C11B 121.7(4) . .
C7B N12B Zn1B 119.2(3) . .
C11B N12B Zn1B 118.5(3) . .
C18B N13B C14B 119.2(4) . .
C18B N13B Zn1B 125.4(3) . .
C14B N13B Zn1B 115.3(3) . .
N13B C14B C15B 121.6(4) . .
N13B C14B C11B 115.0(4) . .
C15B C14B C11B 123.4(4) . .
C14B C15B C16B 118.9(4) . .
C17B C16B C15B 118.8(4) . .
C16B C17B C18B 119.6(4) . .
N13B C18B C17B 121.9(4) . .
C20B O19B Zn1B 116.2(3) . .
O21B C20B O19B 127.7(4) . .
O21B C20B C22B 118.1(4) . .
O19B C20B C22B 114.3(4) . .
N27B C22B C23B 120.9(4) . .
N27B C22B C20B 113.7(4) . .
C23B C22B C20B 125.4(4) . .
C22B C23B C24B 118.8(4) . .
C23B C24B C25B 119.7(4) . .
C26B C25B C24B 118.4(4) . .
N27B C26B C25B 121.1(4) . .
N27B C26B C28B 113.9(3) . .
C25B C26B C28B 125.0(4) . .
C26B N27B C22B 121.0(3) . .
C26B N27B Zn1B 118.5(3) . .
C22B N27B Zn1B 120.4(3) . .
O29B C28B O30B 126.6(4) . .
O29B C28B C26B 117.7(4) . .
O30B C28B C26B 115.7(4) . .
C28B O30B Zn1B 114.8(3) . .

loop_
_geom_bond_atom_site_label_1
_geom_bond_atom_site_label_2
_geom_bond_distance
_geom_bond_site_symmetry_2
Zn1A N27A 2.029(3) .
Zn1A N12A 2.072(3) .
Zn1A O30A 2.137(3) .
Zn1A N1A 2.141(3) .
Zn1A N13A 2.173(3) .
Zn1A O19A 2.268(3) .
N1A C2A 1.335(5) .
N1A C6A 1.340(5) .
C2A C3A 1.388(6) .
C3A C4A 1.361(6) .
C4A C5A 1.385(6) .
C5A C6A 1.384(5) .
C6A C7A 1.483(5) .
C7A N12A 1.339(5) .
C7A C8A 1.395(6) .
C8A C9A 1.372(6) .
C9A C10A 1.383(6) .
C10A C11A 1.371(6) .
C11A N12A 1.339(5) .
C11A C14A 1.498(6) .
N13A C18A 1.336(5) .
N13A C14A 1.349(5) .
C14A C15A 1.380(6) .
C15A C16A 1.381(6) .
C16A C17A 1.375(7) .
C17A C18A 1.365(6) .
O19A C20A 1.249(5) .
C20A O21A 1.245(5) .
C20A C22A 1.529(6) .
C22A N27A 1.329(5) .
C22A C23A 1.384(6) .
C23A C24A 1.405(6) .
C24A C25A 1.370(6) .
C25A C26A 1.391(6) .
C26A N27A 1.320(5) .
C26A C28A 1.527(6) .
C28A O29A 1.232(5) .
C28A O30A 1.267(5) .
Zn1B N27B 2.020(3) .
Zn1B N12B 2.065(3) .
Zn1B N13B 2.144(3) .
Zn1B N1B 2.161(3) .
Zn1B O30B 2.179(3) .
Zn1B O19B 2.213(3) .
N1B C2B 1.340(5) .
N1B C6B 1.350(5) .
C2B C3B 1.387(6) .
C3B C4B 1.374(6) .
C4B C5B 1.384(6) .
C5B C6B 1.389(6) .
C6B C7B 1.483(6) .
C7B N12B 1.339(5) .
C7B C8B 1.380(6) .
C8B C9B 1.385(6) .
C9B C10B 1.380(6) .
C10B C11B 1.390(6) .
C11B N12B 1.341(5) .
C11B C14B 1.477(6) .
N13B C18B 1.333(5) .
N13B C14B 1.347(5) .
C14B C15B 1.380(6) .
C15B C16B 1.393(6) .
C16B C17B 1.367(7) .
C17B C18B 1.378(6) .
O19B C20B 1.268(5) .
C20B O21B 1.229(5) .
C20B C22B 1.531(6) .
C22B N27B 1.339(5) .
C22B C23B 1.374(6) .
C23B C24B 1.383(6) .
C24B C25B 1.395(6) .
C25B C26B 1.375(6) .
C26B N27B 1.336(5) .
C26B C28B 1.511(6) .
C28B O29B 1.249(5) .
C28B O30B 1.263(5) .
